data_4503275
loop_
_publ_author_name
'Li, Shun-Li'
'Lan, Ya-Qian'
'Ma, Jian-Fang'
'Yang, Jin'
'Wei, Guo-Hua'
'Zhang, Lai-Ping'
'Su, Zhong-Min'

_publ_section_title
;
 Structures and Luminescent Properties of Seven Coordination Polymers of
 Zinc(II) and Cadmium(II) with 3,3&#x2032;,4,4&#x2032;-Benzophenone
 Tetracarboxylate Anion and Bis(imidazole)
;
_journal_issue 2
_journal_name_full 'Crystal Growth &amp; Design'
_journal_page_first 675
_journal_paper_doi 10.1021/cg7009385
_journal_volume 8
_journal_year 2008
_chemical_formula_moiety ' C31 H20 N4 O9 Zn2, O'
_chemical_formula_sum 'C31 H22 N4 O10 Zn2'
_chemical_formula_weight 741.27
_chemical_name_systematic
;
 ?
;
_space_group_IT_number 4
_symmetry_cell_setting monoclinic
_symmetry_space_group_name_Hall 'P 2yb'
_symmetry_space_group_name_H-M 'P 1 21 1'
_atom_sites_solution_hydrogens geom
_atom_sites_solution_primary direct
_atom_sites_solution_secondary difmap
_audit_creation_method SHELXL-97
_cell_angle_alpha 90.00
_cell_angle_beta 96.8220(10)
_cell_angle_gamma 90.00
_cell_formula_units_Z 2
_cell_length_a 11.7710(3)
_cell_length_b 4.7890(7)
_cell_length_c 26.3290(16)
_cell_measurement_temperature 293(2)
_cell_measurement_theta_max 28.36
_cell_measurement_theta_min 1.56
_cell_volume 1473.7(2)
_computing_cell_refinement 'SMART (Bruker, 1997)'
_computing_data_collection 'SMART (Bruker, 1997)'
_computing_data_reduction SAINT
_computing_molecular_graphics 'SHELXTL-PLUS (Sheldrick, 1990)'
_computing_publication_material SHELXL-97
_computing_structure_refinement 'SHELXL-97 (Sheldrick, 1997)'
_computing_structure_solution 'SHELXS-97(Sheldrick, 1997)'
_diffrn_ambient_temperature 293(2)
_diffrn_measured_fraction_theta_full 0.995
_diffrn_measured_fraction_theta_max 0.961
_diffrn_measurement_device_type 'Bruker APEX CCD area-detector'
_diffrn_measurement_method '\w scans'
_diffrn_radiation_monochromator graphite
_diffrn_radiation_source 'fine-focus sealed tube'
_diffrn_radiation_type MoK\a
_diffrn_radiation_wavelength 0.71069
_diffrn_reflns_av_R_equivalents 0.0301
_diffrn_reflns_av_sigmaI/netI 0.0584
_diffrn_reflns_limit_h_max 11
_diffrn_reflns_limit_h_min -15
_diffrn_reflns_limit_k_max 6
_diffrn_reflns_limit_k_min -6
_diffrn_reflns_limit_l_max 35
_diffrn_reflns_limit_l_min -33
_diffrn_reflns_number 9155
_diffrn_reflns_theta_full 25.00
_diffrn_reflns_theta_max 28.36
_diffrn_reflns_theta_min 1.56
_diffrn_standards_number 0
_exptl_absorpt_coefficient_mu 1.696
_exptl_absorpt_correction_T_max 0.689
_exptl_absorpt_correction_T_min 0.614
_exptl_absorpt_correction_type multi-scan
_exptl_absorpt_process_details 'SADABS(Sheldrick, 1996)'
_exptl_crystal_colour colorless
_exptl_crystal_density_diffrn 1.671
_exptl_crystal_density_method 'not measured'
_exptl_crystal_description block
_exptl_crystal_F_000 752
_exptl_crystal_size_max 0.28
_exptl_crystal_size_mid 0.26
_exptl_crystal_size_min 0.22
_refine_diff_density_max 0.757
_refine_diff_density_min -0.598
_refine_diff_density_rms 0.068
_refine_ls_abs_structure_details 'Flack H D (1983), Acta Cryst. A39, 876-881'
_refine_ls_abs_structure_Flack 0.025(13)
_refine_ls_extinction_method none
_refine_ls_goodness_of_fit_ref 1.007
_refine_ls_hydrogen_treatment constr
_refine_ls_matrix_type full
_refine_ls_number_parameters 424
_refine_ls_number_reflns 6009
_refine_ls_number_restraints 1
_refine_ls_restrained_S_all 1.007
_refine_ls_R_factor_all 0.0499
_refine_ls_R_factor_gt 0.0389
_refine_ls_shift/su_max 0.001
_refine_ls_shift/su_mean 0.000
_refine_ls_structure_factor_coef Fsqd
_refine_ls_weighting_details 'calc w=1/[\s^2^(Fo^2^)+(0.0427P)^2^+0.0000P] where P=(Fo^2^+2Fc^2^)/3'
_refine_ls_weighting_scheme calc
_refine_ls_wR_factor_gt 0.0871
_refine_ls_wR_factor_ref 0.0925
_reflns_number_gt 5091
_reflns_number_total 6009
_reflns_threshold_expression >2sigma(I)
_cod_data_source_file cg7009385-file001.cif
_cod_data_source_block 2
_cod_depositor_comments
;
The following automatic conversions were performed:

'_symmetry_cell_setting' value 'Monoclinic' changed to 'monoclinic'
according to /home/saulius/struct/CIF-dictionaries/cif_core.dic
dictionary named 'cif_core.dic' version 2.4.1 from 2010-06-29.

Automatic conversion script
Id: cif_fix_values 1715 2011-07-08 13:25:40Z adriana 
;
_cod_original_sg_symbol_Hall '-P 2yb'
_cod_original_sg_symbol_H-M P21
_cod_database_code 4503275

loop_
_symmetry_equiv_pos_as_xyz
'x, y, z'
'-x, y+1/2, -z'

loop_
_atom_site_label
_atom_site_type_symbol
_atom_site_fract_x
_atom_site_fract_y
_atom_site_fract_z
_atom_site_U_iso_or_equiv
_atom_site_adp_type
_atom_site_occupancy
_atom_site_symmetry_multiplicity
_atom_site_calc_flag
_atom_site_refinement_flags
Zn1 Zn 0.90459(5) 1.70447(15) 0.449362(16) 0.05252(17) Uani 1 1 d .
Zn2 Zn 1.17585(3) 1.72262(8) 0.029483(13) 0.02162(9) Uani 1 1 d .
C1 C 1.1163(5) 1.0550(11) 0.45674(17) 0.0540(14) Uani 1 1 d .
C2 C 1.1311(4) 0.9941(9) 0.40192(14) 0.0407(11) Uani 1 1 d .
C3 C 1.2135(4) 0.7968(10) 0.39305(15) 0.0494(13) Uani 1 1 d .
H3 H 1.2567 0.7102 0.4205 0.059 Uiso 1 1 calc R
C4 C 1.2311(3) 0.7292(13) 0.34332(12) 0.0390(9) Uani 1 1 d .
H4 H 1.2871 0.5998 0.3375 0.047 Uiso 1 1 calc R
C5 C 1.1653(3) 0.8546(9) 0.30199(13) 0.0300(8) Uani 1 1 d .
C6 C 1.0850(3) 1.0523(9) 0.31101(14) 0.0328(9) Uani 1 1 d .
H6 H 1.0423 1.1389 0.2834 0.039 Uiso 1 1 calc R
C7 C 1.0663(4) 1.1256(9) 0.36086(14) 0.0356(10) Uani 1 1 d .
C8 C 0.9790(4) 1.3427(10) 0.36766(16) 0.0452(11) Uani 1 1 d .
C9 C 1.1884(3) 0.7855(8) 0.24894(13) 0.0293(9) Uani 1 1 d .
C10 C 1.1020(3) 0.8702(8) 0.20527(13) 0.0250(8) Uani 1 1 d .
C11 C 0.9854(3) 0.8191(9) 0.20476(13) 0.0317(9) Uani 1 1 d .
H11 H 0.9581 0.7288 0.2321 0.038 Uiso 1 1 calc R
C12 C 0.9116(3) 0.9032(9) 0.16358(14) 0.0317(9) Uani 1 1 d .
H12 H 0.8338 0.8696 0.1637 0.038 Uiso 1 1 calc R
C13 C 0.9480(3) 1.0360(8) 0.12182(13) 0.0244(8) Uani 1 1 d .
C14 C 1.0657(3) 1.0899(7) 0.12245(12) 0.0213(7) Uani 1 1 d .
C15 C 1.1402(3) 1.0032(8) 0.16372(13) 0.0239(8) Uani 1 1 d .
H15 H 1.2182 1.0346 0.1637 0.029 Uiso 1 1 calc R
C16 C 1.1139(3) 1.2453(9) 0.08033(12) 0.0215(7) Uani 1 1 d .
C17 C 0.8636(3) 1.1131(9) 0.07667(14) 0.0308(9) Uani 1 1 d .
C18 C 0.7277(4) 1.8017(10) 0.36262(16) 0.0488(13) Uani 1 1 d .
H18 H 0.7605 1.6681 0.3433 0.059 Uiso 1 1 calc R
C19 C 0.7002(6) 2.0835(12) 0.4228(2) 0.0708(18) Uani 1 1 d .
H19 H 0.7098 2.1814 0.4535 0.085 Uiso 1 1 calc R
C20 C 0.6115(5) 2.1135(12) 0.3858(2) 0.0698(18) Uani 1 1 d .
H20 H 0.5503 2.2358 0.3862 0.084 Uiso 1 1 calc R
C21 C 0.5559(4) 1.8809(12) 0.29941(19) 0.0565(13) Uani 1 1 d .
H21A H 0.4766 1.8796 0.3060 0.068 Uiso 1 1 calc R
H21B H 0.5732 1.6981 0.2864 0.068 Uiso 1 1 calc R
C22 C 0.5703(4) 2.0960(9) 0.25899(16) 0.0390(10) Uani 1 1 d .
C23 C 0.6761(4) 2.1790(12) 0.24663(16) 0.0465(12) Uani 1 1 d .
H23 H 0.7420 2.1118 0.2657 0.056 Uiso 1 1 calc R
C24 C 0.6857(4) 2.3590(10) 0.20667(16) 0.0406(10) Uani 1 1 d .
H24 H 0.7579 2.4093 0.1988 0.049 Uiso 1 1 calc R
C25 C 0.5894(3) 2.4663(9) 0.17805(15) 0.0314(9) Uani 1 1 d .
C26 C 0.4837(4) 2.3902(11) 0.19081(17) 0.0432(11) Uani 1 1 d .
H26 H 0.4179 2.4617 0.1723 0.052 Uiso 1 1 calc R
C27 C 0.4743(3) 2.2073(14) 0.23115(15) 0.0452(10) Uani 1 1 d .
H27 H 0.4022 2.1594 0.2395 0.054 Uiso 1 1 calc R
C28 C 0.6014(3) 2.6652(9) 0.13418(14) 0.0362(10) Uani 1 1 d .
H28A H 0.5984 2.8559 0.1463 0.043 Uiso 1 1 calc R
H28B H 0.6753 2.6371 0.1221 0.043 Uiso 1 1 calc R
C29 C 0.4102(3) 2.7600(8) 0.08411(13) 0.0272(8) Uani 1 1 d .
H29 H 0.3905 2.9127 0.1030 0.033 Uiso 1 1 calc R
C30 C 0.4053(3) 2.4282(9) 0.02852(15) 0.0300(8) Uani 1 1 d .
H30 H 0.3797 2.3098 0.0016 0.036 Uiso 1 1 calc R
C31 C 0.5088(3) 2.4141(8) 0.05664(15) 0.0303(9) Uani 1 1 d .
H31 H 0.5668 2.2867 0.0528 0.036 Uiso 1 1 calc R
N1 N 0.7739(4) 1.8870(9) 0.40812(13) 0.0523(11) Uani 1 1 d .
N2 N 0.6287(4) 1.9292(9) 0.34759(14) 0.0500(11) Uani 1 1 d .
N3 N 0.5114(2) 2.6233(6) 0.09186(11) 0.0280(7) Uani 1 1 d .
N4 N 0.3436(2) 2.6458(6) 0.04593(11) 0.0260(7) Uani 1 1 d .
O1 O 1.1869(3) 1.1951(12) 0.48452(12) 0.0768(11) Uani 1 1 d .
O2 O 1.0354(4) 0.9433(8) 0.47638(11) 0.0629(10) Uani 1 1 d .
O3 O 0.9748(3) 1.4154(8) 0.41411(11) 0.0584(10) Uani 1 1 d .
O4 O 0.9175(3) 1.4360(9) 0.33056(12) 0.0701(12) Uani 1 1 d .
O5 O 1.2767(3) 0.6700(10) 0.24151(10) 0.0596(11) Uani 1 1 d .
O6 O 1.1040(2) 1.5081(5) 0.08094(10) 0.0259(6) Uani 1 1 d .
O7 O 1.1700(2) 1.1193(5) 0.04997(9) 0.0263(6) Uani 1 1 d .
O8 O 0.7614(2) 1.1184(9) 0.08066(11) 0.0628(12) Uani 1 1 d .
O9 O 0.9084(2) 1.1612(6) 0.03598(9) 0.0331(7) Uani 1 1 d .
O1W O 1.4350(6) 1.212(2) 0.4803(3) 0.198(3) Uani 1 1 d .

loop_
_atom_site_aniso_label
_atom_site_aniso_U_11
_atom_site_aniso_U_22
_atom_site_aniso_U_33
_atom_site_aniso_U_23
_atom_site_aniso_U_13
_atom_site_aniso_U_12
Zn1 0.0885(4) 0.0479(3) 0.0234(2) 0.0050(3) 0.0162(2) 0.0224(4)
Zn2 0.02222(18) 0.02239(18) 0.02020(18) -0.0002(2) 0.00229(13) -0.0001(2)
C1 0.086(4) 0.055(3) 0.022(2) 0.005(2) 0.011(3) 0.018(3)
C2 0.065(3) 0.039(2) 0.0181(19) -0.0017(18) 0.006(2) 0.002(2)
C3 0.076(3) 0.050(3) 0.0197(19) 0.0095(19) -0.002(2) 0.015(2)
C4 0.049(2) 0.045(2) 0.0216(17) -0.003(3) -0.0007(15) 0.014(3)
C5 0.036(2) 0.036(2) 0.0186(17) 0.0013(16) 0.0047(16) 0.0007(17)
C6 0.041(2) 0.038(2) 0.0194(18) -0.0015(17) 0.0062(17) 0.0024(18)
C7 0.050(3) 0.035(2) 0.0228(18) -0.0015(16) 0.0087(18) 0.0015(18)
C8 0.064(3) 0.044(3) 0.030(2) -0.003(2) 0.014(2) 0.007(2)
C9 0.032(2) 0.035(3) 0.0220(17) 0.0017(15) 0.0047(15) 0.0032(15)
C10 0.0285(19) 0.0290(19) 0.0175(17) -0.0005(15) 0.0027(14) 0.0026(15)
C11 0.036(2) 0.041(2) 0.0180(17) 0.0063(16) 0.0020(16) -0.0069(16)
C12 0.0203(19) 0.046(2) 0.029(2) 0.0058(18) 0.0049(16) -0.0060(17)
C13 0.0231(18) 0.0293(19) 0.0203(17) -0.0027(15) 0.0007(14) -0.0012(14)
C14 0.0247(18) 0.0226(17) 0.0168(16) -0.0026(14) 0.0036(14) -0.0022(14)
C15 0.0196(18) 0.031(2) 0.0215(18) -0.0017(16) 0.0049(14) 0.0002(14)
C16 0.0204(15) 0.0232(19) 0.0207(15) 0.0004(17) 0.0011(12) -0.0043(17)
C17 0.029(2) 0.037(2) 0.0264(19) 0.0058(16) 0.0035(16) 0.0005(16)
C18 0.074(3) 0.041(3) 0.035(2) 0.0080(19) 0.020(2) 0.019(2)
C19 0.117(5) 0.060(3) 0.038(3) -0.003(3) 0.024(3) 0.033(3)
C20 0.095(4) 0.068(4) 0.051(3) 0.007(3) 0.029(3) 0.044(3)
C21 0.058(3) 0.054(3) 0.058(3) 0.021(3) 0.009(3) 0.001(3)
C22 0.045(3) 0.037(2) 0.035(2) 0.002(2) 0.007(2) 0.008(2)
C23 0.040(2) 0.054(3) 0.043(2) 0.012(3) -0.0033(18) 0.014(2)
C24 0.030(2) 0.048(3) 0.043(2) 0.008(2) 0.0035(19) -0.0005(19)
C25 0.024(2) 0.034(2) 0.035(2) 0.0002(17) 0.0002(17) -0.0002(16)
C26 0.031(2) 0.054(3) 0.044(3) 0.010(2) 0.0015(19) 0.008(2)
C27 0.038(2) 0.052(2) 0.047(2) 0.009(3) 0.0137(17) 0.001(3)
C28 0.0284(19) 0.040(3) 0.037(2) 0.0069(19) -0.0084(16) -0.0066(17)
C29 0.0302(18) 0.019(2) 0.0318(18) -0.0037(16) 0.0022(15) -0.0022(15)
C30 0.029(2) 0.031(2) 0.030(2) -0.0032(17) 0.0013(16) 0.0035(16)
C31 0.0238(19) 0.030(2) 0.038(2) 0.0010(17) 0.0089(17) 0.0061(16)
N1 0.084(3) 0.048(2) 0.028(2) 0.0090(18) 0.017(2) 0.018(2)
N2 0.072(3) 0.045(2) 0.036(2) 0.0129(18) 0.018(2) 0.021(2)
N3 0.0201(15) 0.0313(18) 0.0308(16) 0.0033(13) -0.0047(12) 0.0000(12)
N4 0.0237(15) 0.0290(19) 0.0243(14) 0.0011(13) -0.0011(12) 0.0005(11)
O1 0.094(3) 0.100(3) 0.0343(16) -0.030(3) -0.0016(17) -0.006(3)
O2 0.112(3) 0.052(2) 0.0289(17) 0.0011(16) 0.0259(19) 0.003(2)
O3 0.098(3) 0.052(2) 0.0278(16) -0.0045(15) 0.0190(17) 0.024(2)
O4 0.091(3) 0.089(3) 0.0300(17) -0.0052(19) 0.0040(18) 0.049(2)
O5 0.0469(18) 0.100(3) 0.0330(14) 0.009(2) 0.0082(13) 0.038(2)
O6 0.0347(15) 0.0166(12) 0.0284(13) -0.0006(11) 0.0119(11) -0.0030(10)
O7 0.0303(14) 0.0232(12) 0.0276(13) -0.0009(10) 0.0121(11) -0.0002(10)
O8 0.0236(15) 0.121(4) 0.0433(17) 0.026(2) 0.0040(13) 0.0094(17)
O9 0.0290(13) 0.048(2) 0.0216(12) 0.0057(13) 0.0002(10) -0.0017(12)
O1W 0.180(6) 0.143(6) 0.290(9) -0.023(9) 0.108(6) 0.038(7)

loop_
_atom_type_symbol
_atom_type_description
_atom_type_scat_dispersion_real
_atom_type_scat_dispersion_imag
_atom_type_scat_source
C C 0.0033 0.0016 'International Tables Vol C Tables 4.2.6.8 and 6.1.1.4'
H H 0.0000 0.0000 'International Tables Vol C Tables 4.2.6.8 and 6.1.1.4'
N N 0.0061 0.0033 'International Tables Vol C Tables 4.2.6.8 and 6.1.1.4'
O O 0.0106 0.0060 'International Tables Vol C Tables 4.2.6.8 and 6.1.1.4'
Zn Zn 0.2839 1.4301 'International Tables Vol C Tables 4.2.6.8 and 6.1.1.4'

loop_
_geom_angle_atom_site_label_1
_geom_angle_atom_site_label_2
_geom_angle_atom_site_label_3
_geom_angle
_geom_angle_site_symmetry_1
_geom_angle_site_symmetry_3
O3 Zn1 N1 114.02(15) . .
O3 Zn1 O2 103.31(16) . 1_565
N1 Zn1 O2 117.56(18) . 1_565
O3 Zn1 O1 131.7(2) . 2_756
N1 Zn1 O1 91.26(15) . 2_756
O2 Zn1 O1 99.42(16) 1_565 2_756
O3 Zn1 O2 85.07(13) . 2_756
N1 Zn1 O2 145.75(15) . 2_756
O2 Zn1 O2 82.24(7) 1_565 2_756
O1 Zn1 O2 56.49(15) 2_756 2_756
O9 Zn2 O6 108.76(11) 2_755 .
O9 Zn2 O7 111.33(12) 2_755 1_565
O6 Zn2 O7 106.36(10) . 1_565
O9 Zn2 N4 124.06(11) 2_755 1_645
O6 Zn2 N4 104.38(11) . 1_645
O7 Zn2 N4 100.50(11) 1_565 1_645
O1 C1 O2 118.4(4) . .
O1 C1 C2 121.8(5) . .
O2 C1 C2 119.5(5) . .
C3 C2 C7 120.2(4) . .
C3 C2 C1 117.1(4) . .
C7 C2 C1 122.8(4) . .
C4 C3 C2 120.1(4) . .
C4 C3 H3 120.0 . .
C2 C3 H3 120.0 . .
C3 C4 C5 120.3(4) . .
C3 C4 H4 119.9 . .
C5 C4 H4 119.9 . .
C6 C5 C4 119.4(3) . .
C6 C5 C9 121.2(3) . .
C4 C5 C9 119.3(4) . .
C5 C6 C7 121.4(4) . .
C5 C6 H6 119.3 . .
C7 C6 H6 119.3 . .
C2 C7 C6 118.7(4) . .
C2 C7 C8 122.9(4) . .
C6 C7 C8 118.4(4) . .
O4 C8 O3 125.2(5) . .
O4 C8 C7 120.6(4) . .
O3 C8 C7 114.3(4) . .
O5 C9 C5 120.4(3) . .
O5 C9 C10 121.1(3) . .
C5 C9 C10 118.5(3) . .
C15 C10 C11 119.0(3) . .
C15 C10 C9 118.4(3) . .
C11 C10 C9 122.6(3) . .
C12 C11 C10 119.3(3) . .
C12 C11 H11 120.4 . .
C10 C11 H11 120.4 . .
C11 C12 C13 122.6(3) . .
C11 C12 H12 118.7 . .
C13 C12 H12 118.7 . .
C12 C13 C14 118.2(3) . .
C12 C13 C17 120.3(3) . .
C14 C13 C17 121.5(3) . .
C15 C14 C13 119.2(3) . .
C15 C14 C16 118.1(3) . .
C13 C14 C16 122.7(3) . .
C14 C15 C10 121.7(3) . .
C14 C15 H15 119.2 . .
C10 C15 H15 119.2 . .
O7 C16 O6 123.0(3) . .
O7 C16 C14 120.5(3) . .
O6 C16 C14 116.1(3) . .
O8 C17 O9 125.5(4) . .
O8 C17 C13 120.2(3) . .
O9 C17 C13 114.2(3) . .
N1 C18 N2 112.3(4) . .
N1 C18 H18 123.9 . .
N2 C18 H18 123.9 . .
C20 C19 N1 109.4(5) . .
C20 C19 H19 125.3 . .
N1 C19 H19 125.3 . .
C19 C20 N2 107.0(5) . .
C19 C20 H20 126.5 . .
N2 C20 H20 126.5 . .
N2 C21 C22 113.7(4) . .
N2 C21 H21A 108.8 . .
C22 C21 H21A 108.8 . .
N2 C21 H21B 108.8 . .
C22 C21 H21B 108.8 . .
H21A C21 H21B 107.7 . .
C27 C22 C23 117.9(4) . .
C27 C22 C21 119.1(4) . .
C23 C22 C21 122.9(4) . .
C24 C23 C22 121.2(4) . .
C24 C23 H23 119.4 . .
C22 C23 H23 119.4 . .
C23 C24 C25 120.9(4) . .
C23 C24 H24 119.6 . .
C25 C24 H24 119.6 . .
C26 C25 C24 118.4(4) . .
C26 C25 C28 121.4(4) . .
C24 C25 C28 120.3(3) . .
C25 C26 C27 120.6(4) . .
C25 C26 H26 119.7 . .
C27 C26 H26 119.7 . .
C22 C27 C26 120.9(4) . .
C22 C27 H27 119.5 . .
C26 C27 H27 119.5 . .
N3 C28 C25 111.8(3) . .
N3 C28 H28A 109.3 . .
C25 C28 H28A 109.3 . .
N3 C28 H28B 109.3 . .
C25 C28 H28B 109.3 . .
H28A C28 H28B 107.9 . .
N4 C29 N3 110.4(3) . .
N4 C29 H29 124.8 . .
N3 C29 H29 124.8 . .
C31 C30 N4 109.4(3) . .
C31 C30 H30 125.3 . .
N4 C30 H30 125.3 . .
C30 C31 N3 106.4(3) . .
C30 C31 H31 126.8 . .
N3 C31 H31 126.8 . .
C18 N1 C19 105.3(4) . .
C18 N1 Zn1 124.8(3) . .
C19 N1 Zn1 128.9(4) . .
C18 N2 C20 106.0(4) . .
C18 N2 C21 125.9(4) . .
C20 N2 C21 128.0(5) . .
C29 N3 C31 107.7(3) . .
C29 N3 C28 126.6(3) . .
C31 N3 C28 125.3(3) . .
C29 N4 C30 106.1(3) . .
C29 N4 Zn2 124.8(2) . 1_465
C30 N4 Zn2 127.7(2) . 1_465
C1 O1 Zn1 97.1(3) . 2_746
C1 O2 Zn1 133.9(3) . 1_545
C1 O2 Zn1 87.0(3) . 2_746
Zn1 O2 Zn1 138.39(17) 1_545 2_746
C8 O3 Zn1 137.0(3) . .
C16 O6 Zn2 117.6(2) . .
C16 O7 Zn2 132.5(2) . 1_545
C17 O9 Zn2 124.6(2) . 2_745

loop_
_geom_bond_atom_site_label_1
_geom_bond_atom_site_label_2
_geom_bond_distance
_geom_bond_site_symmetry_2
Zn1 O3 1.909(3) .
Zn1 N1 1.978(4) .
Zn1 O2 1.981(4) 1_565
Zn1 O1 2.153(3) 2_756
Zn1 O2 2.358(3) 2_756
Zn2 O9 1.906(2) 2_755
Zn2 O6 1.969(2) .
Zn2 O7 1.978(2) 1_565
Zn2 N4 2.005(3) 1_645
C1 O1 1.238(7) .
C1 O2 1.256(6) .
C1 C2 1.503(6) .
C2 C3 1.393(6) .
C2 C7 1.397(6) .
C3 C4 1.388(5) .
C3 H3 0.9300 .
C4 C5 1.394(5) .
C4 H4 0.9300 .
C5 C6 1.378(5) .
C5 C9 1.491(5) .
C6 C7 1.401(5) .
C6 H6 0.9300 .
C7 C8 1.488(6) .
C8 O4 1.229(5) .
C8 O3 1.278(5) .
C9 O5 1.214(4) .
C9 C10 1.498(5) .
C10 C15 1.386(5) .
C10 C11 1.392(5) .
C11 C12 1.367(5) .
C11 H11 0.9300 .
C12 C13 1.382(5) .
C12 H12 0.9300 .
C13 C14 1.406(5) .
C13 C17 1.502(5) .
C14 C15 1.377(5) .
C14 C16 1.502(4) .
C15 H15 0.9300 .
C16 O7 1.251(4) .
C16 O6 1.265(5) .
C17 O8 1.220(5) .
C17 O9 1.270(4) .
C18 N1 1.320(6) .
C18 N2 1.334(6) .
C18 H18 0.9300 .
C19 C20 1.348(8) .
C19 N1 1.366(6) .
C19 H19 0.9300 .
C20 N2 1.372(6) .
C20 H20 0.9300 .
C21 N2 1.462(6) .
C21 C22 1.505(6) .
C21 H21A 0.9700 .
C21 H21B 0.9700 .
C22 C27 1.380(6) .
C22 C23 1.382(6) .
C23 C24 1.375(6) .
C23 H23 0.9300 .
C24 C25 1.383(5) .
C24 H24 0.9300 .
C25 C26 1.377(6) .
C25 C28 1.517(5) .
C26 C27 1.391(6) .
C26 H26 0.9300 .
C27 H27 0.9300 .
C28 N3 1.457(5) .
C28 H28A 0.9700 .
C28 H28B 0.9700 .
C29 N4 1.318(4) .
C29 N3 1.353(4) .
C29 H29 0.9300 .
C30 C31 1.349(5) .
C30 N4 1.380(5) .
C30 H30 0.9300 .
C31 N3 1.363(5) .
C31 H31 0.9300 .
N4 Zn2 2.005(3) 1_465
O1 Zn1 2.153(3) 2_746
O2 Zn1 1.981(4) 1_545
O2 Zn1 2.358(3) 2_746
O7 Zn2 1.978(2) 1_545
O9 Zn2 1.906(2) 2_745

loop_
_geom_torsion_atom_site_label_1
_geom_torsion_atom_site_label_2
_geom_torsion_atom_site_label_3
_geom_torsion_atom_site_label_4
_geom_torsion
_geom_torsion_site_symmetry_1
_geom_torsion_site_symmetry_4
O1 C1 C2 C3 74.3(7) . .
O2 C1 C2 C3 -99.9(6) . .
O1 C1 C2 C7 -105.8(6) . .
O2 C1 C2 C7 80.0(6) . .
C7 C2 C3 C4 -0.3(7) . .
C1 C2 C3 C4 179.6(5) . .
C2 C3 C4 C5 -1.1(8) . .
C3 C4 C5 C6 1.9(7) . .
C3 C4 C5 C9 178.1(4) . .
C4 C5 C6 C7 -1.4(6) . .
C9 C5 C6 C7 -177.5(4) . .
C3 C2 C7 C6 0.8(7) . .
C1 C2 C7 C6 -179.1(4) . .
C3 C2 C7 C8 -178.5(4) . .
C1 C2 C7 C8 1.6(7) . .
C5 C6 C7 C2 0.0(6) . .
C5 C6 C7 C8 179.4(4) . .
C2 C7 C8 O4 -173.9(5) . .
C6 C7 C8 O4 6.7(7) . .
C2 C7 C8 O3 5.5(7) . .
C6 C7 C8 O3 -173.9(4) . .
C6 C5 C9 O5 160.8(4) . .
C4 C5 C9 O5 -15.3(6) . .
C6 C5 C9 C10 -17.2(6) . .
C4 C5 C9 C10 166.7(4) . .
O5 C9 C10 C15 -45.5(6) . .
C5 C9 C10 C15 132.5(4) . .
O5 C9 C10 C11 134.1(5) . .
C5 C9 C10 C11 -47.9(5) . .
C15 C10 C11 C12 -0.5(6) . .
C9 C10 C11 C12 179.8(4) . .
C10 C11 C12 C13 0.5(6) . .
C11 C12 C13 C14 -1.0(6) . .
C11 C12 C13 C17 177.5(4) . .
C12 C13 C14 C15 1.5(5) . .
C17 C13 C14 C15 -176.9(3) . .
C12 C13 C14 C16 -176.9(3) . .
C17 C13 C14 C16 4.6(6) . .
C13 C14 C15 C10 -1.6(5) . .
C16 C14 C15 C10 176.9(3) . .
C11 C10 C15 C14 1.1(5) . .
C9 C10 C15 C14 -179.3(3) . .
C15 C14 C16 O7 73.5(4) . .
C13 C14 C16 O7 -108.0(4) . .
C15 C14 C16 O6 -99.7(4) . .
C13 C14 C16 O6 78.8(4) . .
C12 C13 C17 O8 16.6(6) . .
C14 C13 C17 O8 -164.9(4) . .
C12 C13 C17 O9 -161.5(4) . .
C14 C13 C17 O9 16.9(5) . .
N1 C19 C20 N2 1.0(7) . .
N2 C21 C22 C27 -134.7(5) . .
N2 C21 C22 C23 48.4(6) . .
C27 C22 C23 C24 -2.3(7) . .
C21 C22 C23 C24 174.6(5) . .
C22 C23 C24 C25 1.0(8) . .
C23 C24 C25 C26 0.5(7) . .
C23 C24 C25 C28 179.8(4) . .
C24 C25 C26 C27 -0.7(7) . .
C28 C25 C26 C27 180.0(4) . .
C23 C22 C27 C26 2.1(8) . .
C21 C22 C27 C26 -175.0(5) . .
C25 C26 C27 C22 -0.6(8) . .
C26 C25 C28 N3 -36.2(5) . .
C24 C25 C28 N3 144.5(4) . .
N4 C30 C31 N3 0.2(4) . .
N2 C18 N1 C19 -0.7(6) . .
N2 C18 N1 Zn1 168.4(3) . .
C20 C19 N1 C18 -0.2(6) . .
C20 C19 N1 Zn1 -168.7(4) . .
O3 Zn1 N1 C18 8.0(5) . .
O2 Zn1 N1 C18 129.1(4) 1_565 .
O1 Zn1 N1 C18 -129.6(4) 2_756 .
O2 Zn1 N1 C18 -111.2(4) 2_756 .
O3 Zn1 N1 C19 174.4(5) . .
O2 Zn1 N1 C19 -64.5(5) 1_565 .
O1 Zn1 N1 C19 36.8(5) 2_756 .
O2 Zn1 N1 C19 55.2(6) 2_756 .
N1 C18 N2 C20 1.3(6) . .
N1 C18 N2 C21 -179.6(4) . .
C19 C20 N2 C18 -1.4(6) . .
C19 C20 N2 C21 179.6(5) . .
C22 C21 N2 C18 -99.3(6) . .
C22 C21 N2 C20 79.6(6) . .
N4 C29 N3 C31 0.4(4) . .
N4 C29 N3 C28 -172.0(3) . .
C30 C31 N3 C29 -0.4(4) . .
C30 C31 N3 C28 172.2(3) . .
C25 C28 N3 C29 92.9(4) . .
C25 C28 N3 C31 -78.2(4) . .
N3 C29 N4 C30 -0.3(4) . .
N3 C29 N4 Zn2 166.8(2) . 1_465
C31 C30 N4 C29 0.1(4) . .
C31 C30 N4 Zn2 -166.5(3) . 1_465
O2 C1 O1 Zn1 -9.9(6) . 2_746
C2 C1 O1 Zn1 175.8(4) . 2_746
O1 C1 O2 Zn1 -179.6(4) . 1_545
C2 C1 O2 Zn1 -5.2(8) . 1_545
O1 C1 O2 Zn1 9.0(5) . 2_746
C2 C1 O2 Zn1 -176.6(4) . 2_746
O4 C8 O3 Zn1 -11.8(9) . .
C7 C8 O3 Zn1 168.7(3) . .
N1 Zn1 O3 C8 19.8(6) . .
O2 Zn1 O3 C8 -109.0(5) 1_565 .
O1 Zn1 O3 C8 135.2(5) 2_756 .
O2 Zn1 O3 C8 170.2(5) 2_756 .
O7 C16 O6 Zn2 2.5(5) . .
C14 C16 O6 Zn2 175.6(2) . .
O9 Zn2 O6 C16 70.9(3) 2_755 .
O7 Zn2 O6 C16 -169.1(2) 1_565 .
N4 Zn2 O6 C16 -63.4(3) 1_645 .
O6 C16 O7 Zn2 -165.1(2) . 1_545
C14 C16 O7 Zn2 22.1(5) . 1_545
O8 C17 O9 Zn2 -5.4(6) . 2_745
C13 C17 O9 Zn2 172.6(2) . 2_745
